data_7060236
loop_
_publ_author_name
'Grudova, Mariya V.'
'Gil, Diego M.'
'Khrustalev, Victor N.'
'Nikitina, Eugeniya V.'
'Sinelshchikova, Anna A.'
'Grigoriev, Mikhail S.'
'Kletskov, Alexey V.'
'Frontera, Antonio'
'Zubkov, Fedor I.'

_publ_section_title
;
 Synthesis, X-ray characterization and theoretical study of
 3a,6:7,9a-diepoxybenzo[de]isoquinoline derivatives: on the importance of
 F&#x22EF;O interactions
;
_journal_issue 46
_journal_name_full 'New Journal of Chemistry'
_journal_page_first 20167
_journal_page_last 20180
_journal_paper_doi 10.1039/D0NJ04328A
_journal_volume 44
_journal_year 2020
_chemical_formula_moiety 'C20 H14 Br F6 N O4 S'
_chemical_formula_sum 'C20 H14 Br F6 N O4 S'
_chemical_formula_weight 558.29
_space_group_crystal_system monoclinic
_space_group_IT_number 14
_space_group_name_Hall '-P 2ybc'
_space_group_name_H-M_alt 'P 1 21/c 1'
_atom_sites_solution_hydrogens geom
_atom_sites_solution_primary difmap
_atom_sites_solution_secondary difmap
_audit_creation_method SHELXL-2018/3
_audit_update_record
;
2020-08-18 deposited with the CCDC.	2020-10-27 downloaded from the CCDC.
;
_cell_angle_alpha 90
_cell_angle_beta 101.754(1)
_cell_angle_gamma 90
_cell_formula_units_Z 4
_cell_length_a 12.1236(3)
_cell_length_b 15.5201(4)
_cell_length_c 10.6655(3)
_cell_measurement_reflns_used 9971
_cell_measurement_temperature 100(2)
_cell_measurement_theta_max 35.22
_cell_measurement_theta_min 2.67
_cell_volume 1964.73(9)
_computing_cell_refinement 'SAINT (Bruker, 2013)'
_computing_data_collection 'APEX3 (Bruker, 2018)'
_computing_data_reduction 'SAINT (Bruker, 2013)'
_computing_molecular_graphics 'SHELXTL (Sheldrick, 2015)'
_computing_publication_material 'SHELXTL (Sheldrick, 2015)'
_computing_structure_refinement 'SHELXL (Sheldrick, 2015)'
_computing_structure_solution 'SHELXT (Sheldrick, 2015)'
_diffrn_ambient_temperature 100(2)
_diffrn_measured_fraction_theta_full 0.995
_diffrn_measured_fraction_theta_max 0.998
_diffrn_measurement_device_type 'Bruker KAPPA APEX II area-detector diffractometer'
_diffrn_measurement_method '\f and \w scan'
_diffrn_radiation_type MoK\a
_diffrn_radiation_wavelength 0.71073
_diffrn_reflns_av_R_equivalents 0.0315
_diffrn_reflns_av_unetI/netI 0.0187
_diffrn_reflns_Laue_measured_fraction_full 0.995
_diffrn_reflns_Laue_measured_fraction_max 0.998
_diffrn_reflns_limit_h_max 19
_diffrn_reflns_limit_h_min -19
_diffrn_reflns_limit_k_max 25
_diffrn_reflns_limit_k_min -23
_diffrn_reflns_limit_l_max 17
_diffrn_reflns_limit_l_min -17
_diffrn_reflns_number 70216
_diffrn_reflns_point_group_measured_fraction_full 0.995
_diffrn_reflns_point_group_measured_fraction_max 0.998
_diffrn_reflns_theta_full 25.242
_diffrn_reflns_theta_max 35.000
_diffrn_reflns_theta_min 4.118
_exptl_absorpt_coefficient_mu 2.286
_exptl_absorpt_correction_T_max 0.510
_exptl_absorpt_correction_T_min 0.438
_exptl_absorpt_correction_type multi-scan
_exptl_absorpt_process_details 'SADABS (Bruker, 2016)'
_exptl_crystal_colour colourless
_exptl_crystal_density_diffrn 1.887
_exptl_crystal_description block
_exptl_crystal_F_000 1112
_exptl_crystal_size_max 0.400
_exptl_crystal_size_mid 0.360
_exptl_crystal_size_min 0.340
_refine_diff_density_max 0.537
_refine_diff_density_min -0.492
_refine_diff_density_rms 0.063
_refine_ls_extinction_method none
_refine_ls_goodness_of_fit_ref 1.041
_refine_ls_hydrogen_treatment constr
_refine_ls_matrix_type full
_refine_ls_number_parameters 298
_refine_ls_number_reflns 8629
_refine_ls_number_restraints 0
_refine_ls_restrained_S_all 1.041
_refine_ls_R_factor_all 0.0318
_refine_ls_R_factor_gt 0.0244
_refine_ls_shift/su_max 0.002
_refine_ls_shift/su_mean 0.000
_refine_ls_structure_factor_coef Fsqd
_refine_ls_weighting_details 'w=1/[\s^2^(Fo^2^)+(0.0303P)^2^+0.6488P] where P=(Fo^2^+2Fc^2^)/3'
_refine_ls_weighting_scheme calc
_refine_ls_wR_factor_gt 0.0601
_refine_ls_wR_factor_ref 0.0630
_reflns_Friedel_coverage 0.000
_reflns_number_gt 7430
_reflns_number_total 8629
_reflns_threshold_expression 'I > 2\s(I)'
_cod_data_source_file d0nj04328a2.cif
_cod_data_source_block 9a
_cod_original_sg_symbol_H-M 'P 21/c'
_cod_database_code 7060236
_shelx_shelxl_version_number 2018/3
_shelx_space_group_comment
;
The symmetry employed for this shelxl refinement is uniquely defined
by the following loop, which should always be used as a source of
symmetry information in preference to the above space-group names.
They are only intended as comments.
;
_shelx_estimated_absorpt_t_min 0.462
_shelx_estimated_absorpt_t_max 0.510

loop_
_space_group_symop_operation_xyz
'x, y, z'
'-x, y+1/2, -z+1/2'
'-x, -y, -z'
'x, -y-1/2, z-1/2'

loop_
_atom_site_label
_atom_site_type_symbol
_atom_site_fract_x
_atom_site_fract_y
_atom_site_fract_z
_atom_site_U_iso_or_equiv
_atom_site_adp_type
_atom_site_occupancy
_atom_site_site_symmetry_order
_atom_site_calc_flag
_atom_site_refinement_flags_posn
_atom_site_refinement_flags_adp
_atom_site_refinement_flags_occupancy
_atom_site_disorder_assembly
_atom_site_disorder_group
S1 S 0.24745(2) 0.68363(2) 0.36893(2) 0.01316(4) Uani 1 1 d . . . . .
F1 F 0.53774(6) 0.32337(5) 0.80880(7) 0.02746(15) Uani 1 1 d . . . . .
F2 F 0.36867(6) 0.27415(4) 0.77293(7) 0.02494(14) Uani 1 1 d . . . . .
F3 F 0.41537(6) 0.37752(4) 0.90641(6) 0.02036(12) Uani 1 1 d . . . . .
F4 F 0.12112(5) 0.51030(5) 0.71225(6) 0.02390(13) Uani 1 1 d . . . . .
F5 F 0.25648(5) 0.51114(4) 0.87658(6) 0.01950(12) Uani 1 1 d . . . . .
F6 F 0.19389(6) 0.39103(4) 0.79148(6) 0.02107(12) Uani 1 1 d . . . . .
O1 O 0.34558(6) 0.73660(5) 0.40509(8) 0.01916(13) Uani 1 1 d . . . . .
O2 O 0.22779(6) 0.63648(5) 0.25084(7) 0.01787(13) Uani 1 1 d . . . . .
O10 O 0.33033(6) 0.43935(4) 0.46869(6) 0.01369(11) Uani 1 1 d . . . . .
O11 O 0.45250(5) 0.54660(4) 0.61231(6) 0.01312(11) Uani 1 1 d . . . . .
N2 N 0.24997(7) 0.61420(5) 0.48303(8) 0.01445(13) Uani 1 1 d . . . . .
C1 C 0.17647(8) 0.53825(6) 0.46147(9) 0.01440(15) Uani 1 1 d . . . . .
H1A H 0.153667 0.526738 0.368493 0.017 Uiso 1 1 calc R U . . .
H1B H 0.107590 0.548934 0.495500 0.017 Uiso 1 1 calc R U . . .
C3 C 0.29476(8) 0.63984(6) 0.61620(9) 0.01424(15) Uani 1 1 d . . . . .
H3A H 0.232147 0.651318 0.660705 0.017 Uiso 1 1 calc R U . . .
H3B H 0.340277 0.692990 0.618478 0.017 Uiso 1 1 calc R U . . .
C3A C 0.36708(7) 0.56699(6) 0.68137(8) 0.01179(14) Uani 1 1 d . . . . .
C4 C 0.43714(8) 0.57780(6) 0.81668(9) 0.01495(15) Uani 1 1 d . . . . .
H4A H 0.423604 0.616045 0.881448 0.018 Uiso 1 1 calc R U . . .
C5 C 0.52147(8) 0.52172(6) 0.82381(9) 0.01606(16) Uani 1 1 d . . . . .
H5A H 0.580461 0.510990 0.895603 0.019 Uiso 1 1 calc R U . . .
C6A C 0.40201(7) 0.41215(6) 0.68374(8) 0.01227(14) Uani 1 1 d . . . . .
C6 C 0.50372(7) 0.47838(6) 0.69304(9) 0.01432(15) Uani 1 1 d . . . . .
H6A H 0.573380 0.453904 0.670277 0.017 Uiso 1 1 calc R U . . .
C7 C 0.37075(8) 0.36710(6) 0.54765(9) 0.01494(15) Uani 1 1 d . . . . .
H7A H 0.433847 0.334759 0.521705 0.018 Uiso 1 1 calc R U . . .
C8 C 0.26216(9) 0.31591(6) 0.53872(9) 0.01771(17) Uani 1 1 d . . . . .
H8A H 0.254707 0.255062 0.541931 0.021 Uiso 1 1 calc R U . . .
C9A C 0.23893(7) 0.46109(6) 0.52817(8) 0.01218(14) Uani 1 1 d . . . . .
C9B C 0.30207(7) 0.47753(6) 0.67279(8) 0.01130(13) Uani 1 1 d . . . . .
C9 C 0.17962(8) 0.37426(6) 0.52544(9) 0.01641(16) Uani 1 1 d . . . . .
H9A H 0.101152 0.363932 0.516298 0.020 Uiso 1 1 calc R U . . .
C10 C 0.42905(8) 0.34705(6) 0.79283(9) 0.01636(16) Uani 1 1 d . . . . .
C11 C 0.22023(8) 0.47172(6) 0.76434(9) 0.01477(15) Uani 1 1 d . . . . .
C12 C 0.12903(8) 0.74994(6) 0.36702(8) 0.01296(14) Uani 1 1 d . . . . .
C13 C 0.13673(8) 0.81719(6) 0.45465(9) 0.01631(16) Uani 1 1 d . . . . .
H13A H 0.205536 0.827967 0.513296 0.020 Uiso 1 1 calc R U . . .
C14 C 0.04306(9) 0.86838(6) 0.45569(9) 0.01759(16) Uani 1 1 d . . . . .
H14A H 0.046856 0.914378 0.515186 0.021 Uiso 1 1 calc R U . . .
C15 C -0.05629(8) 0.85142(6) 0.36852(9) 0.01568(15) Uani 1 1 d . . . . .
C16 C -0.06513(8) 0.78396(6) 0.28140(9) 0.01698(16) Uani 1 1 d . . . . .
H16A H -0.134150 0.773122 0.223158 0.020 Uiso 1 1 calc R U . . .
C17 C 0.02865(8) 0.73263(6) 0.28089(9) 0.01578(16) Uani 1 1 d . . . . .
H17A H 0.024383 0.686072 0.222260 0.019 Uiso 1 1 calc R U . . .
Br1 Br -0.18348(2) 0.92197(2) 0.36603(2) 0.02301(3) Uani 1 1 d . . . . .

loop_
_atom_site_aniso_label
_atom_site_aniso_U_11
_atom_site_aniso_U_22
_atom_site_aniso_U_33
_atom_site_aniso_U_23
_atom_site_aniso_U_13
_atom_site_aniso_U_12
S1 0.01378(9) 0.01261(9) 0.01313(9) 0.00167(7) 0.00279(7) 0.00142(7)
F1 0.0243(3) 0.0300(4) 0.0290(3) 0.0139(3) 0.0073(3) 0.0140(3)
F2 0.0393(4) 0.0138(3) 0.0210(3) 0.0043(2) 0.0044(3) -0.0036(3)
F3 0.0290(3) 0.0205(3) 0.0118(2) 0.0026(2) 0.0045(2) 0.0018(2)
F4 0.0148(3) 0.0356(4) 0.0227(3) 0.0037(3) 0.0072(2) 0.0073(2)
F5 0.0246(3) 0.0220(3) 0.0139(2) -0.0044(2) 0.0086(2) -0.0023(2)
F6 0.0256(3) 0.0191(3) 0.0215(3) 0.0000(2) 0.0117(2) -0.0070(2)
O1 0.0156(3) 0.0188(3) 0.0233(3) 0.0029(3) 0.0044(3) -0.0023(2)
O2 0.0221(3) 0.0185(3) 0.0136(3) -0.0005(2) 0.0050(2) 0.0039(3)
O10 0.0166(3) 0.0136(3) 0.0117(3) 0.0011(2) 0.0048(2) 0.0019(2)
O11 0.0125(3) 0.0135(3) 0.0139(3) 0.0030(2) 0.0040(2) 0.0012(2)
N2 0.0175(3) 0.0109(3) 0.0130(3) 0.0017(2) -0.0016(3) -0.0004(3)
C1 0.0134(3) 0.0138(4) 0.0146(3) 0.0008(3) -0.0004(3) -0.0005(3)
C3 0.0171(4) 0.0111(3) 0.0132(3) -0.0006(3) -0.0001(3) 0.0018(3)
C3A 0.0123(3) 0.0112(3) 0.0116(3) 0.0000(3) 0.0019(3) 0.0002(3)
C4 0.0160(4) 0.0146(4) 0.0130(3) -0.0004(3) -0.0001(3) -0.0017(3)
C5 0.0140(4) 0.0172(4) 0.0154(4) 0.0018(3) -0.0006(3) -0.0013(3)
C6A 0.0142(3) 0.0113(3) 0.0117(3) 0.0018(3) 0.0034(3) 0.0017(3)
C6 0.0124(3) 0.0148(4) 0.0156(4) 0.0032(3) 0.0026(3) 0.0021(3)
C7 0.0202(4) 0.0121(4) 0.0131(3) 0.0005(3) 0.0047(3) 0.0024(3)
C8 0.0250(4) 0.0125(4) 0.0154(4) -0.0016(3) 0.0036(3) -0.0026(3)
C9A 0.0131(3) 0.0114(3) 0.0120(3) -0.0001(3) 0.0025(3) -0.0007(3)
C9B 0.0121(3) 0.0115(3) 0.0107(3) 0.0005(3) 0.0035(3) 0.0004(3)
C9 0.0187(4) 0.0149(4) 0.0153(4) -0.0011(3) 0.0027(3) -0.0046(3)
C10 0.0201(4) 0.0144(4) 0.0148(4) 0.0031(3) 0.0041(3) 0.0031(3)
C11 0.0151(4) 0.0163(4) 0.0138(3) 0.0002(3) 0.0049(3) -0.0003(3)
C12 0.0151(3) 0.0119(3) 0.0117(3) 0.0018(3) 0.0022(3) 0.0014(3)
C13 0.0189(4) 0.0144(4) 0.0145(4) -0.0011(3) 0.0006(3) 0.0006(3)
C14 0.0228(4) 0.0140(4) 0.0157(4) -0.0018(3) 0.0033(3) 0.0021(3)
C15 0.0191(4) 0.0133(4) 0.0155(4) 0.0031(3) 0.0054(3) 0.0041(3)
C16 0.0159(4) 0.0168(4) 0.0171(4) -0.0003(3) 0.0008(3) 0.0022(3)
C17 0.0170(4) 0.0145(4) 0.0149(4) -0.0020(3) 0.0010(3) 0.0013(3)
Br1 0.02404(5) 0.02093(5) 0.02534(5) 0.00261(4) 0.00803(4) 0.01034(4)

loop_
_atom_type_symbol
_atom_type_description
_atom_type_scat_dispersion_real
_atom_type_scat_dispersion_imag
_atom_type_scat_source
C C 0.0033 0.0016 'International Tables Vol C Tables 4.2.6.8 and 6.1.1.4'
H H 0.0000 0.0000 'International Tables Vol C Tables 4.2.6.8 and 6.1.1.4'
N N 0.0061 0.0033 'International Tables Vol C Tables 4.2.6.8 and 6.1.1.4'
O O 0.0106 0.0060 'International Tables Vol C Tables 4.2.6.8 and 6.1.1.4'
F F 0.0171 0.0103 'International Tables Vol C Tables 4.2.6.8 and 6.1.1.4'
S S 0.1246 0.1234 'International Tables Vol C Tables 4.2.6.8 and 6.1.1.4'
Br Br -0.2901 2.4595 'International Tables Vol C Tables 4.2.6.8 and 6.1.1.4'

loop_
_geom_angle_atom_site_label_1
_geom_angle_atom_site_label_2
_geom_angle_atom_site_label_3
_geom_angle
_geom_angle_site_symmetry_1
_geom_angle_site_symmetry_3
_geom_angle_publ_flag
O1 S1 O2 120.63(5) . . ?
O1 S1 N2 106.96(4) . . ?
O2 S1 N2 107.13(4) . . ?
O1 S1 C12 107.32(5) . . ?
O2 S1 C12 107.36(4) . . ?
N2 S1 C12 106.70(4) . . ?
C9A O10 C7 97.35(7) . . ?
C3A O11 C6 97.24(7) . . ?
C1 N2 C3 117.54(8) . . ?
C1 N2 S1 119.90(6) . . ?
C3 N2 S1 119.52(6) . . ?
N2 C1 C9A 109.39(7) . . ?
N2 C1 H1A 109.8 . . ?
C9A C1 H1A 109.8 . . ?
N2 C1 H1B 109.8 . . ?
C9A C1 H1B 109.8 . . ?
H1A C1 H1B 108.2 . . ?
N2 C3 C3A 107.93(7) . . ?
N2 C3 H3A 110.1 . . ?
C3A C3 H3A 110.1 . . ?
N2 C3 H3B 110.1 . . ?
C3A C3 H3B 110.1 . . ?
H3A C3 H3B 108.4 . . ?
O11 C3A C3 110.10(7) . . ?
O11 C3A C4 100.97(7) . . ?
C3 C3A C4 120.76(8) . . ?
O11 C3A C9B 100.40(7) . . ?
C3 C3A C9B 113.12(7) . . ?
C4 C3A C9B 108.91(7) . . ?
C5 C4 C3A 104.74(8) . . ?
C5 C4 H4A 127.6 . . ?
C3A C4 H4A 127.6 . . ?
C4 C5 C6 105.81(8) . . ?
C4 C5 H5A 127.1 . . ?
C6 C5 H5A 127.1 . . ?
C10 C6A C9B 121.92(7) . . ?
C10 C6A C7 112.34(7) . . ?
C9B C6A C7 100.39(7) . . ?
C10 C6A C6 109.67(7) . . ?
C9B C6A C6 99.44(7) . . ?
C7 C6A C6 112.28(7) . . ?
O11 C6 C5 100.83(7) . . ?
O11 C6 C6A 101.85(7) . . ?
C5 C6 C6A 107.76(7) . . ?
O11 C6 H6A 114.9 . . ?
C5 C6 H6A 114.9 . . ?
C6A C6 H6A 114.9 . . ?
O10 C7 C8 100.62(7) . . ?
O10 C7 C6A 100.54(7) . . ?
C8 C7 C6A 109.23(7) . . ?
O10 C7 H7A 114.9 . . ?
C8 C7 H7A 114.9 . . ?
C6A C7 H7A 114.9 . . ?
C9 C8 C7 105.80(8) . . ?
C9 C8 H8A 127.1 . . ?
C7 C8 H8A 127.1 . . ?
O10 C9A C1 109.75(7) . . ?
O10 C9A C9 100.88(7) . . ?
C1 C9A C9 120.07(8) . . ?
O10 C9A C9B 101.81(7) . . ?
C1 C9A C9B 115.01(7) . . ?
C9 C9A C9B 106.92(7) . . ?
C11 C9B C6A 120.44(7) . . ?
C11 C9B C3A 113.14(7) . . ?
C6A C9B C3A 101.22(7) . . ?
C11 C9B C9A 111.19(7) . . ?
C6A C9B C9A 100.36(7) . . ?
C3A C9B C9A 109.24(7) . . ?
C8 C9 C9A 104.89(8) . . ?
C8 C9 H9A 127.6 . . ?
C9A C9 H9A 127.6 . . ?
F2 C10 F3 106.05(8) . . ?
F2 C10 F1 106.18(8) . . ?
F3 C10 F1 106.26(8) . . ?
F2 C10 C6A 114.37(8) . . ?
F3 C10 C6A 114.09(8) . . ?
F1 C10 C6A 109.29(8) . . ?
F5 C11 F6 106.50(7) . . ?
F5 C11 F4 105.49(8) . . ?
F6 C11 F4 105.73(8) . . ?
F5 C11 C9B 114.02(8) . . ?
F6 C11 C9B 114.04(8) . . ?
F4 C11 C9B 110.38(7) . . ?
C13 C12 C17 121.17(9) . . ?
C13 C12 S1 119.14(7) . . ?
C17 C12 S1 119.65(7) . . ?
C14 C13 C12 119.45(9) . . ?
C14 C13 H13A 120.3 . . ?
C12 C13 H13A 120.3 . . ?
C13 C14 C15 119.05(9) . . ?
C13 C14 H14A 120.5 . . ?
C15 C14 H14A 120.5 . . ?
C14 C15 C16 121.93(9) . . ?
C14 C15 Br1 119.62(7) . . ?
C16 C15 Br1 118.45(7) . . ?
C17 C16 C15 118.88(9) . . ?
C17 C16 H16A 120.6 . . ?
C15 C16 H16A 120.6 . . ?
C16 C17 C12 119.49(9) . . ?
C16 C17 H17A 120.3 . . ?
C12 C17 H17A 120.3 . . ?

loop_
_geom_bond_atom_site_label_1
_geom_bond_atom_site_label_2
_geom_bond_distance
_geom_bond_site_symmetry_2
_geom_bond_publ_flag
S1 O1 1.4328(8) . ?
S1 O2 1.4340(8) . ?
S1 N2 1.6210(8) . ?
S1 C12 1.7633(9) . ?
F1 C10 1.3450(12) . ?
F2 C10 1.3407(12) . ?
F3 C10 1.3418(11) . ?
F4 C11 1.3561(11) . ?
F5 C11 1.3364(11) . ?
F6 C11 1.3386(12) . ?
O10 C9A 1.4249(11) . ?
O10 C7 1.4278(11) . ?
O11 C3A 1.4232(11) . ?
O11 C6 1.4249(11) . ?
N2 C1 1.4673(12) . ?
N2 C3 1.4684(12) . ?
C1 C9A 1.5146(13) . ?
C1 H1A 0.9900 . ?
C1 H1B 0.9900 . ?
C3 C3A 1.5106(12) . ?
C3 H3A 0.9900 . ?
C3 H3B 0.9900 . ?
C3A C4 1.5274(12) . ?
C3A C9B 1.5900(12) . ?
C4 C5 1.3331(14) . ?
C4 H4A 0.9500 . ?
C5 C6 1.5237(14) . ?
C5 H5A 0.9500 . ?
C6A C10 1.5254(13) . ?
C6A C9B 1.5663(12) . ?
C6A C7 1.5859(13) . ?
C6A C6 1.5928(13) . ?
C6 H6A 1.0000 . ?
C7 C8 1.5239(14) . ?
C7 H7A 1.0000 . ?
C8 C9 1.3355(15) . ?
C8 H8A 0.9500 . ?
C9A C9 1.5249(13) . ?
C9A C9B 1.5967(12) . ?
C9B C11 1.5300(13) . ?
C9 H9A 0.9500 . ?
C12 C13 1.3914(13) . ?
C12 C17 1.3934(13) . ?
C13 C14 1.3879(14) . ?
C13 H13A 0.9500 . ?
C14 C15 1.3886(14) . ?
C14 H14A 0.9500 . ?
C15 C16 1.3894(14) . ?
C15 Br1 1.8871(9) . ?
C16 C17 1.3893(13) . ?
C16 H16A 0.9500 . ?
C17 H17A 0.9500 . ?

loop_
_geom_torsion_atom_site_label_1
_geom_torsion_atom_site_label_2
_geom_torsion_atom_site_label_3
_geom_torsion_atom_site_label_4
_geom_torsion
_geom_torsion_site_symmetry_1
_geom_torsion_site_symmetry_2
_geom_torsion_site_symmetry_3
_geom_torsion_site_symmetry_4
_geom_torsion_publ_flag
O1 S1 N2 C1 -165.32(7) . . . . ?
O2 S1 N2 C1 -34.67(9) . . . . ?
C12 S1 N2 C1 80.07(8) . . . . ?
O1 S1 N2 C3 34.90(8) . . . . ?
O2 S1 N2 C3 165.54(7) . . . . ?
C12 S1 N2 C3 -79.71(8) . . . . ?
C3 N2 C1 C9A -57.89(11) . . . . ?
S1 N2 C1 C9A 141.93(7) . . . . ?
C1 N2 C3 C3A 62.12(10) . . . . ?
S1 N2 C3 C3A -137.63(7) . . . . ?
C6 O11 C3A C3 -179.55(7) . . . . ?
C6 O11 C3A C4 51.72(8) . . . . ?
C6 O11 C3A C9B -60.06(7) . . . . ?
N2 C3 C3A O11 55.82(9) . . . . ?
N2 C3 C3A C4 172.79(8) . . . . ?
N2 C3 C3A C9B -55.59(10) . . . . ?
O11 C3A C4 C5 -33.19(9) . . . . ?
C3 C3A C4 C5 -154.70(9) . . . . ?
C9B C3A C4 C5 71.92(9) . . . . ?
C3A C4 C5 C6 0.94(10) . . . . ?
C3A O11 C6 C5 -50.97(8) . . . . ?
C3A O11 C6 C6A 59.98(7) . . . . ?
C4 C5 C6 O11 31.51(9) . . . . ?
C4 C5 C6 C6A -74.79(9) . . . . ?
C10 C6A C6 O11 -163.48(7) . . . . ?
C9B C6A C6 O11 -34.53(8) . . . . ?
C7 C6A C6 O11 70.87(9) . . . . ?
C10 C6A C6 C5 -57.89(9) . . . . ?
C9B C6A C6 C5 71.06(8) . . . . ?
C7 C6A C6 C5 176.47(7) . . . . ?
C9A O10 C7 C8 51.07(8) . . . . ?
C9A O10 C7 C6A -61.00(7) . . . . ?
C10 C6A C7 O10 169.90(7) . . . . ?
C9B C6A C7 O10 38.86(8) . . . . ?
C6 C6A C7 O10 -65.93(9) . . . . ?
C10 C6A C7 C8 64.63(10) . . . . ?
C9B C6A C7 C8 -66.41(9) . . . . ?
C6 C6A C7 C8 -171.20(7) . . . . ?
O10 C7 C8 C9 -31.67(9) . . . . ?
C6A C7 C8 C9 73.54(9) . . . . ?
C7 O10 C9A C1 -179.41(7) . . . . ?
C7 O10 C9A C9 -51.74(8) . . . . ?
C7 O10 C9A C9B 58.32(7) . . . . ?
N2 C1 C9A O10 -66.45(9) . . . . ?
N2 C1 C9A C9 177.48(8) . . . . ?
N2 C1 C9A C9B 47.59(10) . . . . ?
C10 C6A C9B C11 -6.46(12) . . . . ?
C7 C6A C9B C11 118.27(8) . . . . ?
C6 C6A C9B C11 -126.82(8) . . . . ?
C10 C6A C9B C3A 119.08(9) . . . . ?
C7 C6A C9B C3A -116.19(7) . . . . ?
C6 C6A C9B C3A -1.28(7) . . . . ?
C10 C6A C9B C9A -128.72(8) . . . . ?
C7 C6A C9B C9A -3.99(8) . . . . ?
C6 C6A C9B C9A 110.92(7) . . . . ?
O11 C3A C9B C11 166.95(7) . . . . ?
C3 C3A C9B C11 -75.78(9) . . . . ?
C4 C3A C9B C11 61.45(9) . . . . ?
O11 C3A C9B C6A 36.67(7) . . . . ?
C3 C3A C9B C6A 153.94(7) . . . . ?
C4 C3A C9B C6A -68.83(8) . . . . ?
O11 C3A C9B C9A -68.60(8) . . . . ?
C3 C3A C9B C9A 48.67(9) . . . . ?
C4 C3A C9B C9A -174.11(7) . . . . ?
O10 C9A C9B C11 -160.53(7) . . . . ?
C1 C9A C9B C11 80.89(9) . . . . ?
C9 C9A C9B C11 -55.15(9) . . . . ?
O10 C9A C9B C6A -31.97(8) . . . . ?
C1 C9A C9B C6A -150.55(7) . . . . ?
C9 C9A C9B C6A 73.40(8) . . . . ?
O10 C9A C9B C3A 73.89(8) . . . . ?
C1 C9A C9B C3A -44.69(10) . . . . ?
C9 C9A C9B C3A 179.26(7) . . . . ?
C7 C8 C9 C9A -0.73(10) . . . . ?
O10 C9A C9 C8 33.04(9) . . . . ?
C1 C9A C9 C8 153.62(9) . . . . ?
C9B C9A C9 C8 -73.00(9) . . . . ?
C9B C6A C10 F2 84.62(11) . . . . ?
C7 C6A C10 F2 -34.44(11) . . . . ?
C6 C6A C10 F2 -160.05(8) . . . . ?
C9B C6A C10 F3 -37.72(12) . . . . ?
C7 C6A C10 F3 -156.79(8) . . . . ?
C6 C6A C10 F3 77.60(10) . . . . ?
C9B C6A C10 F1 -156.51(8) . . . . ?
C7 C6A C10 F1 84.42(10) . . . . ?
C6 C6A C10 F1 -41.19(10) . . . . ?
C6A C9B C11 F5 83.83(10) . . . . ?
C3A C9B C11 F5 -35.95(10) . . . . ?
C9A C9B C11 F5 -159.33(7) . . . . ?
C6A C9B C11 F6 -38.80(11) . . . . ?
C3A C9B C11 F6 -158.58(7) . . . . ?
C9A C9B C11 F6 78.04(9) . . . . ?
C6A C9B C11 F4 -157.65(8) . . . . ?
C3A C9B C11 F4 82.57(9) . . . . ?
C9A C9B C11 F4 -40.81(10) . . . . ?
O1 S1 C12 C13 -33.59(9) . . . . ?
O2 S1 C12 C13 -164.64(8) . . . . ?
N2 S1 C12 C13 80.77(8) . . . . ?
O1 S1 C12 C17 148.39(8) . . . . ?
O2 S1 C12 C17 17.34(9) . . . . ?
N2 S1 C12 C17 -97.24(8) . . . . ?
C17 C12 C13 C14 -0.51(15) . . . . ?
S1 C12 C13 C14 -178.50(8) . . . . ?
C12 C13 C14 C15 -0.29(15) . . . . ?
C13 C14 C15 C16 0.88(15) . . . . ?
C13 C14 C15 Br1 -178.59(8) . . . . ?
C14 C15 C16 C17 -0.65(15) . . . . ?
Br1 C15 C16 C17 178.83(8) . . . . ?
C15 C16 C17 C12 -0.16(15) . . . . ?
C13 C12 C17 C16 0.74(15) . . . . ?
S1 C12 C17 C16 178.72(8) . . . . ?
